data_7008662
loop_
_publ_author_name
'Yoshikawa, Hirofumi'
'Nishikiori, Shin-ichi'

_publ_section_title
;
 Crystal structures and spectroscopic properties of
 polycyano-polycadmate host clathrates including a CT complex guest of
 methylviologen dication and aromatic donor.
;
_journal_issue 18
_journal_name_full 'Dalton transactions (Cambridge, England : 2003)'
_journal_page_first 3056
_journal_page_last 3064
_journal_paper_doi 10.1039/b505722a
_journal_year 2005
_chemical_formula_structural '(C12 H14 N2) (Cd3 (C N)6.384 Cl1.616) (C11H10)'
_chemical_formula_sum 'C29.384 H24 Cd3 Cl1.616 N8.384'
_chemical_formula_weight 889.079
_space_group_IT_number 62
_symmetry_cell_setting orthorhombic
_symmetry_Int_Tables_number 62
_symmetry_space_group_name_Hall '-P 2ac 2n'
_symmetry_space_group_name_H-M 'P n m a'
_atom_sites_solution_hydrogens geom
_atom_sites_solution_primary direct
_atom_sites_solution_secondary difmap
_audit_creation_method SHELXL-97
_cell_angle_alpha 90.00
_cell_angle_beta 90.00
_cell_angle_gamma 90.00
_cell_formula_units_Z 4
_cell_length_a 15.5633(2)
_cell_length_b 8.77990(10)
_cell_length_c 24.8873(3)
_cell_measurement_reflns_used 106415
_cell_measurement_temperature 293(2)
_cell_measurement_theta_max 30.03
_cell_measurement_theta_min 0.82
_cell_volume 3400.71(7)
_computing_structure_refinement 'SHELXL-97 (Sheldrick, 1997)'
_computing_structure_solution 'SHELXS-97 (Sheldrick, 1990)'
_diffrn_ambient_temperature 293(2)
_diffrn_measured_fraction_theta_full 1.000
_diffrn_measured_fraction_theta_max 1.000
_diffrn_measurement_device_type 'Rigaku RAXIS-RAPID'
_diffrn_measurement_method \w
_diffrn_radiation_monochromator graphite
_diffrn_radiation_source 'fine-focus sealed tube'
_diffrn_radiation_type MoK\a
_diffrn_radiation_wavelength 0.71069
_diffrn_reflns_av_R_equivalents 0.0760
_diffrn_reflns_av_sigmaI/netI 0.1209
_diffrn_reflns_limit_h_max 21
_diffrn_reflns_limit_h_min 0
_diffrn_reflns_limit_k_max 12
_diffrn_reflns_limit_k_min 0
_diffrn_reflns_limit_l_max 0
_diffrn_reflns_limit_l_min -35
_diffrn_reflns_number 69656
_diffrn_reflns_theta_full 30.03
_diffrn_reflns_theta_max 30.03
_diffrn_reflns_theta_min 1.54
_exptl_absorpt_coefficient_mu 2.005
_exptl_absorpt_correction_T_max 1.0598
_exptl_absorpt_correction_T_min 0.8835
_exptl_absorpt_correction_type empirical
_exptl_absorpt_process_details 'PROCESS-AUTO, RIGAKU Co., Tokyo, Japan(1998)'
_exptl_crystal_colour needle
_exptl_crystal_density_diffrn 1.737
_exptl_crystal_density_method 'not measured'
_exptl_crystal_description orange
_exptl_crystal_F_000 1721.856
_exptl_crystal_size_max 0.10
_exptl_crystal_size_mid 0.10
_exptl_crystal_size_min 0.10
_refine_diff_density_max 0.770
_refine_diff_density_min -0.611
_refine_diff_density_rms 0.117
_refine_ls_extinction_method none
_refine_ls_goodness_of_fit_ref 0.712
_refine_ls_hydrogen_treatment mixed
_refine_ls_matrix_type full
_refine_ls_number_parameters 231
_refine_ls_number_reflns 5280
_refine_ls_number_restraints 50
_refine_ls_restrained_S_all 0.714
_refine_ls_R_factor_all 0.0907
_refine_ls_R_factor_gt 0.0332
_refine_ls_shift/su_max 0.692
_refine_ls_shift/su_mean 0.039
_refine_ls_structure_factor_coef Fsqd
_refine_ls_weighting_details 'calc w=1/[\s^2^(Fo^2^)+(0.0595P)^2^+0.0000P] where P=(Fo^2^+2Fc^2^)/3'
_refine_ls_weighting_scheme calc
_refine_ls_wR_factor_gt 0.1089
_refine_ls_wR_factor_ref 0.1184
_reflns_number_gt 2284
_reflns_number_total 5280
_reflns_threshold_expression >2sigma(I)
_cod_data_source_file b505722a.txt
_cod_data_source_block meth1
_cod_depositor_comments
;
The following automatic conversions were performed:
'_symmetry_cell_setting' value 'Orthorhombic' changed to 'orthorhombic'
according to '/home/saulius/struct/CIF-dictionaries/cif_core.dic'
dictionary named 'cif_core.dic' version 2.4.1 from 2010-06-29.

Automatic conversion script
Id: cif_fix_enum 1527 2010-12-29 10:47:43Z saulius 
;
_cod_database_code 7008662

loop_
_symmetry_equiv_pos_as_xyz
x,y,z
1/2-x,-y,1/2+z
1/2+x,1/2-y,1/2-z
-x,1/2+y,-z
-x,-y,-z
1/2+x,y,1/2-z
1/2-x,1/2+y,1/2+z
x,1/2-y,z

loop_
_atom_site_label
_atom_site_type_symbol
_atom_site_fract_x
_atom_site_fract_y
_atom_site_fract_z
_atom_site_U_iso_or_equiv
_atom_site_adp_type
_atom_site_occupancy
_atom_site_symmetry_multiplicity
_atom_site_calc_flag
_atom_site_refinement_flags
_atom_site_disorder_assembly
_atom_site_disorder_group
Cd1 Cd 0.45476(4) 0.7500 0.11410(3) 0.04112(16) Uani 1 2 d S . .
Cd2 Cd 0.17552(4) 0.2500 0.40131(3) 0.04178(16) Uani 1 2 d S . .
Cd3 Cd 0.26085(5) 0.2500 0.18232(3) 0.0579(2) Uani 1 2 d S . .
Cl1 Cl 0.37890(17) 0.7500 0.02419(10) 0.0675(7) Uani 1 2 d S . .
Cl2 Cl 0.1408(6) 0.2500 0.1194(3) 0.0712(17) Uani 0.616(4) 2 d SPU . .
C5 C 0.145(4) 0.2500 0.1425(15) 0.125(14) Uani 0.384(4) 2 d SPDU . .
N5 N 0.108(3) 0.2500 0.1045(13) 0.075(9) Uani 0.384(4) 2 d SPDU . .
N1 N 0.5595(3) 0.9311(6) 0.1046(2) 0.0673(16) Uani 1 1 d . . .
C1 C 0.6012(4) 1.0356(7) 0.1014(2) 0.0501(14) Uani 1 1 d . . .
N2 N 0.2066(6) 0.2500 0.3095(3) 0.064(2) Uani 1 2 d S . .
C2 C 0.2219(6) 0.2500 0.2657(4) 0.056(2) Uani 1 2 d S . .
C3 C 0.3065(6) 0.2500 0.4337(4) 0.047(2) Uani 1 2 d S . .
N3 N 0.3669(6) 0.2500 0.4547(4) 0.078(3) Uani 1 2 d S . .
C4 C 0.3362(4) 0.4577(8) 0.1660(3) 0.0620(18) Uani 1 1 d . . .
N4 N 0.3741(4) 0.5626(7) 0.1548(2) 0.0698(16) Uani 1 1 d . . .
N101 N 0.3243(5) 0.2500 0.0183(3) 0.0513(18) Uani 1 2 d S . .
N102 N -0.0888(5) 0.2500 -0.0932(3) 0.062(2) Uani 1 2 d S . .
C101 C 0.2842(4) 0.1190(7) 0.0082(3) 0.0644(19) Uani 1 1 d . . .
H101 H 0.3113 0.0278 0.0167 0.077 Uiso 1 1 calc R . .
C102 C 0.2042(4) 0.1154(7) -0.0145(3) 0.0633(19) Uani 1 1 d . . .
H102 H 0.1781 0.0224 -0.0219 0.076 Uiso 1 1 calc R . .
C103 C 0.1617(5) 0.2500 -0.0265(3) 0.045(2) Uani 1 2 d S . .
C104 C 0.0734(5) 0.2500 -0.0509(4) 0.047(2) Uani 1 2 d S . .
C105 C 0.0313(4) 0.1152(7) -0.0624(3) 0.0582(16) Uani 1 1 d . . .
H105 H 0.0580 0.0224 -0.0555 0.070 Uiso 1 1 calc R . .
C106 C -0.0497(4) 0.1184(8) -0.0837(3) 0.0655(18) Uani 1 1 d . . .
H106 H -0.0776 0.0275 -0.0917 0.079 Uiso 1 1 calc R . .
C111 C 0.4132(6) 0.2500 0.0429(4) 0.081(4) Uani 1 2 d S . .
H111 H 0.4326 0.1469 0.0472 0.121 Uiso 0.50 1 calc PR . .
H121 H 0.4113 0.2992 0.0773 0.121 Uiso 0.50 1 calc PR . .
H131 H 0.4520 0.3039 0.0197 0.121 Uiso 0.50 1 calc PR . .
C112 C -0.1757(6) 0.2500 -0.1190(6) 0.118(5) Uani 1 2 d S . .
H112 H -0.2170 0.2074 -0.0946 0.177 Uiso 0.50 1 calc PR . .
H122 H -0.1740 0.1900 -0.1512 0.177 Uiso 0.50 1 calc PR . .
H132 H -0.1919 0.3526 -0.1277 0.177 Uiso 0.50 1 calc PR . .
C201 C 0.1988(6) 0.1625(17) -0.1696(4) 0.167(8) Uani 1 1 d U . .
H201 H 0.2451 0.1067 -0.1566 0.200 Uiso 1 1 calc R . .
C202 C 0.1271(9) 0.0935(18) -0.1898(4) 0.154(5) Uani 1 1 d U . .
H202 H 0.1245 -0.0121 -0.1924 0.185 Uiso 1 1 calc R . .
C203 C 0.0616(6) 0.1779(13) -0.2057(4) 0.110(4) Uani 1 1 d U . .
C204 C -0.0116(11) 0.087(3) -0.2266(6) 0.194(8) Uani 1 1 d U . .
C205 C -0.0747(7) 0.166(2) -0.2430(5) 0.215(12) Uani 1 1 d U . .
H205 H -0.1233 0.1161 -0.2556 0.258 Uiso 1 1 calc R . .
C206 C 0.005(2) -0.063(4) -0.2265(12) 0.238(19) Uani 0.50 1 d PU . .
H216 H 0.0492 -0.0852 -0.2008 0.357 Uiso 0.50 1 calc PR . .
H226 H 0.0234 -0.0944 -0.2616 0.357 Uiso 0.50 1 calc PR . .
H236 H -0.0464 -0.1181 -0.2170 0.357 Uiso 0.50 1 calc PR . .

loop_
_atom_site_aniso_label
_atom_site_aniso_U_11
_atom_site_aniso_U_22
_atom_site_aniso_U_33
_atom_site_aniso_U_23
_atom_site_aniso_U_13
_atom_site_aniso_U_12
Cd1 0.0396(3) 0.0347(3) 0.0490(4) 0.000 0.0012(3) 0.000
Cd2 0.0403(3) 0.0358(3) 0.0493(4) 0.000 0.0033(3) 0.000
Cd3 0.0781(5) 0.0446(3) 0.0510(4) 0.000 0.0238(4) 0.000
Cl1 0.0739(17) 0.0581(13) 0.0705(17) 0.000 -0.0027(14) 0.000
Cl2 0.107(5) 0.057(3) 0.050(5) 0.000 0.000(3) 0.000
C5 0.18(3) 0.09(2) 0.10(3) 0.000 0.02(3) 0.000
N5 0.14(3) 0.043(12) 0.046(19) 0.000 0.018(16) 0.000
N1 0.056(3) 0.048(3) 0.097(5) 0.003(3) -0.004(3) -0.008(3)
C1 0.045(3) 0.043(3) 0.063(4) 0.004(3) -0.003(3) -0.005(3)
N2 0.080(6) 0.063(5) 0.049(5) 0.000 0.013(4) 0.000
C2 0.077(7) 0.054(5) 0.036(5) 0.000 0.014(5) 0.000
C3 0.043(5) 0.030(4) 0.070(7) 0.000 -0.005(5) 0.000
N3 0.079(6) 0.038(4) 0.117(8) 0.000 0.011(6) 0.000
C4 0.074(5) 0.048(4) 0.063(4) 0.011(3) 0.021(4) -0.003(3)
N4 0.078(4) 0.061(4) 0.070(4) 0.015(3) 0.020(3) 0.005(3)
N101 0.046(4) 0.063(5) 0.045(4) 0.000 0.008(3) 0.000
N102 0.040(4) 0.080(6) 0.066(5) 0.000 0.005(4) 0.000
C101 0.072(4) 0.048(4) 0.074(5) -0.012(4) -0.006(4) 0.022(3)
C102 0.062(4) 0.036(3) 0.092(5) -0.012(3) -0.014(4) 0.008(3)
C103 0.047(5) 0.036(4) 0.051(5) 0.000 0.003(4) 0.000
C104 0.046(5) 0.040(4) 0.055(6) 0.000 -0.001(4) 0.000
C105 0.057(4) 0.040(3) 0.077(5) -0.001(3) 0.002(3) -0.001(3)
C106 0.052(4) 0.067(4) 0.077(5) -0.010(4) 0.005(3) -0.010(4)
C111 0.042(5) 0.119(10) 0.082(8) 0.000 0.000(5) 0.000
C112 0.042(6) 0.149(13) 0.163(14) 0.000 -0.020(8) 0.000
C201 0.125(8) 0.31(2) 0.064(6) 0.049(9) 0.023(5) 0.128(11)
C202 0.192(12) 0.177(12) 0.094(9) 0.016(9) 0.052(9) 0.055(13)
C203 0.090(6) 0.168(12) 0.072(5) -0.020(6) 0.014(5) -0.023(6)
C204 0.158(13) 0.31(2) 0.115(11) -0.053(14) 0.042(10) -0.040(17)
C205 0.126(10) 0.42(4) 0.097(8) -0.051(14) 0.012(8) -0.046(16)
C206 0.36(4) 0.18(3) 0.18(3) -0.06(3) 0.15(3) -0.09(3)

loop_
_atom_type_symbol
_atom_type_description
_atom_type_scat_dispersion_real
_atom_type_scat_dispersion_imag
_atom_type_scat_source
C C 0.0033 0.0016 'International Tables Vol C Tables 4.2.6.8 and 6.1.1.4'
H H 0.0000 0.0000 'International Tables Vol C Tables 4.2.6.8 and 6.1.1.4'
Cd Cd -0.8075 1.2024 'International Tables Vol C Tables 4.2.6.8 and 6.1.1.4'
N N 0.0061 0.0033 'International Tables Vol C Tables 4.2.6.8 and 6.1.1.4'
Cl Cl 0.1484 0.1585 'International Tables Vol C Tables 4.2.6.8 and 6.1.1.4'
O O 0.0106 0.0060 'International Tables Vol C Tables 4.2.6.8 and 6.1.1.4'

loop_
_geom_angle_atom_site_label_1
_geom_angle_atom_site_label_2
_geom_angle_atom_site_label_3
_geom_angle
_geom_angle_site_symmetry_1
_geom_angle_site_symmetry_2
_geom_angle_site_symmetry_3
Cl1 Cd1 N1 103.94(13) . . .
Cl1 Cd1 N4 97.73(14) . . .
Cl1 Cd1 N1 103.94(13) . . 8_565
Cl1 Cd1 N4 97.73(14) . . 8_565
N1 Cd1 N4 158.32(19) . . .
N1 Cd1 N1 87.98(18) . . 8_565
N1 Cd1 N4 86.4(2) . . 8_565
N1 Cd1 N4 86.4(2) 8_565 . .
N4 Cd1 N4 91.1(2) . . 8_565
N1 Cd1 N4 158.32(19) 8_565 . 8_565
N2 Cd2 C3 99.6(3) . . .
N2 Cd2 C1 94.50(18) . . 3_465
N2 Cd2 C1 94.50(18) . . 6_445
C1 Cd2 C3 119.86(16) 3_465 . .
C1 Cd2 C3 119.86(16) 6_445 . .
C1 Cd2 C1 116.8(2) 3_465 . 6_445
Cl2 Cd3 C2 113.7(3) . . .
Cl2 Cd3 C4 106.8(2) . . .
Cl2 Cd3 C4 106.8(2) . . 8_555
C2 Cd3 C4 109.0(2) . . .
C2 Cd3 C5 102.5(13) . . .
C2 Cd3 C4 109.0(2) . . 8_555
C4 Cd3 C5 112.2(6) . . .
C4 Cd3 C4 111.5(2) . . 8_555
C4 Cd3 C5 112.2(6) 8_555 . .
Cd1 N1 C1 169.4(5) . . .
Cd2 N2 C2 179.6(9) . . .
Cd1 N4 C4 167.4(5) . . .
C101 N101 C111 120.3(4) 8_555 . .
C101 N101 C111 120.3(4) . . .
C101 N101 C101 119.4(7) . . 8_555
C106 N102 C112 119.4(4) . . .
C106 N102 C106 121.1(7) . . 8_555
C106 N102 C112 119.4(4) 8_555 . .
Cd2 C1 N1 175.6(5) 3_565 . .
Cd3 C2 N2 176.0(9) . . .
Cd2 C3 N3 172.5(9) . . .
Cd3 C4 N4 176.3(6) . . .
Cd3 C5 N5 150(5) . . .
N101 C101 C102 121.6(6) . . .
C101 C102 C103 120.2(6) . . .
C102 C103 C104 121.6(4) . . .
C102 C103 C102 116.9(7) . . 8_555
C102 C103 C104 121.6(4) 8_555 . .
C103 C104 C105 121.1(4) . . .
C103 C104 C105 121.1(4) . . 8_555
C105 C104 C105 117.7(7) . . 8_555
C104 C105 C106 120.0(6) . . .
N102 C106 C105 120.6(6) . . .
C201 C201 C202 116.3(11) 8_555 . .
C201 C202 C203 119.5(14) . . .
C202 C203 C204 113.3(14) . . .
C202 C203 C203 124.1(11) . . 8_555
C203 C203 C204 122.5(13) 8_555 . .
C203 C204 C205 114(2) . . .
C203 C204 C206 112.3(19) . . .
C205 C204 C206 133(2) . . .
C204 C205 C205 123.1(15) . . 8_555

loop_
_geom_bond_atom_site_label_1
_geom_bond_atom_site_label_2
_geom_bond_distance
_geom_bond_site_symmetry_1
_geom_bond_site_symmetry_2
Cd1 Cl1 2.530(3) . .
Cd1 N1 2.289(5) . .
Cd1 N4 2.304(6) . .
Cd1 N1 2.289(5) . 8_565
Cd1 N4 2.304(6) . 8_565
Cd2 N2 2.336(8) . .
Cd2 C3 2.192(9) . .
Cd2 C1 2.210(6) . 3_465
Cd2 C1 2.210(6) . 6_445
Cd3 Cl2 2.438(9) . .
Cd3 C2 2.162(10) . .
Cd3 C4 2.206(7) . .
Cd3 C5 2.06(6) . .
Cd3 C4 2.206(7) . 8_555
N1 C1 1.127(8) . .
N2 C2 1.116(12) . .
N3 C3 1.076(13) . .
N4 C4 1.129(9) . .
N5 C5 1.11(6) . .
N101 C101 1.333(7) . .
N101 C111 1.513(12) . .
N101 C101 1.333(7) . 8_555
N102 C106 1.327(8) . .
N102 C112 1.497(13) . .
N102 C106 1.327(8) . 8_555
C101 C102 1.368(9) . .
C102 C103 1.387(7) . .
C103 C104 1.502(11) . .
C104 C105 1.383(8) . .
C104 C105 1.383(8) . 8_555
C105 C106 1.368(9) . .
C201 C202 1.366(18) . .
C201 C201 1.54(2) . 8_555
C202 C203 1.321(17) . .
C203 C204 1.49(2) . .
C203 C203 1.266(16) . 8_555
C204 C205 1.27(2) . .
C204 C206 1.34(4) . .
C205 C205 1.48(2) . 8_555

loop_
_geom_torsion_atom_site_label_1
_geom_torsion_atom_site_label_2
_geom_torsion_atom_site_label_3
_geom_torsion_atom_site_label_4
_geom_torsion
_geom_torsion_site_symmetry_1
_geom_torsion_site_symmetry_2
_geom_torsion_site_symmetry_3
_geom_torsion_site_symmetry_4
C102 C103 C104 C105 -0.1(13) . . . .
C102 C103 C104 C105 179.6(8) . . . 8_555
C201 C201 C202 C203 -2.9(15) 8_555 . . .
C202 C201 C201 C202 0.0(14) . . 8_555 8_555
C201 C202 C203 C204 -179.9(11) . . . .
C201 C202 C203 C203 3.1(17) . . . 8_555
C202 C203 C204 C205 -178.8(12) . . . .
C202 C203 C204 C206 -2(2) . . . .
C203 C203 C204 C205 -1.8(19) 8_555 . . .
C203 C203 C204 C206 175.2(17) 8_555 . . .
C202 C203 C203 C202 0.0(18) . . 8_555 8_555
C202 C203 C203 C204 176.7(11) . . 8_555 8_555
C204 C203 C203 C202 -176.7(11) . . 8_555 8_555
C204 C203 C203 C204 0.0(17) . . 8_555 8_555
C203 C204 C205 C205 2(2) . . . 8_555
C206 C204 C205 C205 -174(2) . . . 8_555
C204 C205 C205 C204 0(2) . . 8_555 8_555
